data_1570362
loop_
_publ_author_name
'Koh, Dongsoo'

_publ_section_title
;
 (E)-3-(1,3-Diphenyl-1H-pyrazol-4-yl)-1-(thiazol-2-yl)prop-2-en-1-one
;
_journal_coeditor_code HB4458
_journal_issue 11
_journal_name_full IUCrData
_journal_paper_doi 10.1107/S2414314623009975
_journal_volume 8
_journal_year 2023
_chemical_formula_iupac 'C21 H15 N3 O S'
_chemical_formula_moiety 'C21 H15 N3 O S'
_chemical_formula_sum 'C21 H15 N3 O S'
_chemical_formula_weight 357.42
_chemical_name_systematic (<i>E</i>)-3-(1,3-Diphenyl-1<i>H</i>-pyrazol-4-yl)-1-(thiazol-2-yl)prop-2-en-1-one
_space_group_crystal_system monoclinic
_space_group_IT_number 14
_space_group_name_Hall '-P 2ybc'
_space_group_name_H-M_alt 'P 1 21/c 1'
_atom_sites_solution_hydrogens geom
_atom_sites_solution_primary direct
_audit_creation_method SHELXL-2014/7
_cell_angle_alpha 90
_cell_angle_beta 95.453(7)
_cell_angle_gamma 90
_cell_formula_units_Z 4
_cell_length_a 9.3312(19)
_cell_length_b 19.124(4)
_cell_length_c 9.977(2)
_cell_measurement_reflns_used 5689
_cell_measurement_temperature 223(2)
_cell_measurement_theta_max 27.35
_cell_measurement_theta_min 2.19
_cell_volume 1772.3(6)
_computing_cell_refinement
;
SAINT (Bruker, 2012)
;
_computing_data_collection
;
APEX2 (Bruker, 2012)
;
_computing_data_reduction
;
SAINT (Bruker, 2012)
;
_computing_molecular_graphics
;
SHELXTL (Sheldrick, 2008)
;
_computing_publication_material
;
publCIF (Westrip, 2010)
;
_computing_structure_refinement
;
SHELXL2014 (Sheldrick, 2015)
;
_computing_structure_solution
;
SHELXS (Sheldrick, 2008)
;
_diffrn_ambient_temperature 223(2)
_diffrn_measured_fraction_theta_full 0.999
_diffrn_measured_fraction_theta_max 1.000
_diffrn_measurement_device_type 'Bruker PHOTON III M14'
_diffrn_measurement_method '\f and \w scans'
_diffrn_radiation_type MoK\a
_diffrn_radiation_wavelength 0.71073
_diffrn_reflns_av_R_equivalents 0.0873
_diffrn_reflns_av_unetI/netI 0.0512
_diffrn_reflns_limit_h_max 12
_diffrn_reflns_limit_h_min -12
_diffrn_reflns_limit_k_max 25
_diffrn_reflns_limit_k_min -25
_diffrn_reflns_limit_l_max 13
_diffrn_reflns_limit_l_min -13
_diffrn_reflns_number 39547
_diffrn_reflns_theta_full 25.242
_diffrn_reflns_theta_max 28.324
_diffrn_reflns_theta_min 2.192
_diffrn_standards_decay_% 1
_diffrn_standards_interval_count 1
_diffrn_standards_interval_time 1
_diffrn_standards_number 1
_exptl_absorpt_coefficient_mu 0.197
_exptl_absorpt_correction_T_max 0.7457
_exptl_absorpt_correction_T_min 0.6730
_exptl_absorpt_correction_type multi-scan
_exptl_absorpt_process_details
;
(SADABS; Krause <i>et al.</i>,  2015)
;
_exptl_crystal_colour colourless
_exptl_crystal_density_diffrn 1.339
_exptl_crystal_description block
_exptl_crystal_F_000 744
_exptl_crystal_size_max 0.142
_exptl_crystal_size_mid 0.139
_exptl_crystal_size_min 0.060
_refine_diff_density_max 0.227
_refine_diff_density_min -0.261
_refine_ls_extinction_method none
_refine_ls_goodness_of_fit_ref 1.022
_refine_ls_hydrogen_treatment constr
_refine_ls_matrix_type full
_refine_ls_number_parameters 235
_refine_ls_number_reflns 4419
_refine_ls_number_restraints 0
_refine_ls_restrained_S_all 1.022
_refine_ls_R_factor_all 0.0948
_refine_ls_R_factor_gt 0.0458
_refine_ls_shift/su_max 0.000
_refine_ls_shift/su_mean 0.000
_refine_ls_structure_factor_coef Fsqd
_refine_ls_weighting_details 'w=1/[\s^2^(Fo^2^)+(0.0454P)^2^+0.6998P] where P=(Fo^2^+2Fc^2^)/3'
_refine_ls_weighting_scheme calc
_refine_ls_wR_factor_gt 0.0999
_refine_ls_wR_factor_ref 0.1269
_reflns_number_gt 2775
_reflns_number_total 4419
_reflns_threshold_expression 'I > 2\s(I)'
_cod_data_source_file hb4458.cif
_cod_data_source_block I
_cod_original_cell_volume 1772.4(6)
_cod_original_sg_symbol_H-M 'P 21/c'
_cod_database_code 1570362
_shelx_space_group_comment
;
The symmetry employed for this shelxl refinement is uniquely defined
by the following loop, which should always be used as a source of
symmetry information in preference to the above space-group names.
They are only intended as comments.
;
_shelx_estimated_absorpt_t_min 0.973
_shelx_estimated_absorpt_t_max 0.988

loop_
_space_group_symop_operation_xyz
'x, y, z'
'-x, y+1/2, -z+1/2'
'-x, -y, -z'
'x, -y-1/2, z-1/2'

loop_
_atom_site_type_symbol
_atom_site_label
_atom_site_fract_x
_atom_site_fract_y
_atom_site_fract_z
_atom_site_U_iso_or_equiv
_atom_site_adp_type
_atom_site_calc_flag
_atom_site_occupancy
_atom_site_disorder_assembly
_atom_site_disorder_group
C C1 0.2731(2) 0.79486(10) 0.16701(19) 0.0354(5) Uani d 1 . .
C C2 0.1738(2) 0.75669(10) 0.06690(19) 0.0341(4) Uani d 1 . .
C C3 0.0728(2) 0.67220(12) -0.0560(2) 0.0479(6) Uani d 1 . .
H H3 0.0573 0.6258 -0.0852 0.058 Uiso calc 1 . .
C C4 -0.0034(2) 0.72640(12) -0.1141(2) 0.0507(6) Uani d 1 . .
H H4 -0.0760 0.7223 -0.1858 0.061 Uiso calc 1 . .
C C5 0.3616(2) 0.75244(11) 0.26503(19) 0.0344(4) Uani d 1 . .
H H5 0.3527 0.7035 0.2626 0.041 Uiso calc 1 . .
C C6 0.4552(2) 0.78221(11) 0.35826(19) 0.0351(5) Uani d 1 . .
H H6 0.4625 0.8312 0.3574 0.042 Uiso calc 1 . .
C C7 0.5459(2) 0.74495(10) 0.45999(19) 0.0334(4) Uani d 1 . .
C C8 0.6387(2) 0.77245(10) 0.56977(18) 0.0310(4) Uani d 1 . .
C C9 0.5630(2) 0.67337(11) 0.4714(2) 0.0381(5) Uani d 1 . .
H H9 0.5168 0.6396 0.4141 0.046 Uiso calc 1 . .
C C10 0.6660(2) 0.84560(10) 0.61250(19) 0.0319(4) Uani d 1 . .
C C11 0.5555(2) 0.89512(11) 0.6078(2) 0.0377(5) Uani d 1 . .
H H11 0.4613 0.8823 0.5754 0.045 Uiso calc 1 . .
C C12 0.5843(2) 0.96321(11) 0.6506(2) 0.0439(5) Uani d 1 . .
H H12 0.5095 0.9963 0.6462 0.053 Uiso calc 1 . .
C C13 0.7219(3) 0.98278(11) 0.6996(2) 0.0469(6) Uani d 1 . .
H H13 0.7408 1.0290 0.7281 0.056 Uiso calc 1 . .
C C14 0.8320(2) 0.93384(12) 0.7065(2) 0.0469(5) Uani d 1 . .
H H14 0.9256 0.9466 0.7410 0.056 Uiso calc 1 . .
C C15 0.8040(2) 0.86618(11) 0.6625(2) 0.0390(5) Uani d 1 . .
H H15 0.8795 0.8335 0.6665 0.047 Uiso calc 1 . .
C C16 0.7007(2) 0.59418(10) 0.6352(2) 0.0343(4) Uani d 1 . .
C C17 0.6949(2) 0.53556(11) 0.5536(2) 0.0469(6) Uani d 1 . .
H H17 0.6646 0.5396 0.4614 0.056 Uiso calc 1 . .
C C18 0.7338(3) 0.47096(11) 0.6082(2) 0.0508(6) Uani d 1 . .
H H18 0.7297 0.4311 0.5528 0.061 Uiso calc 1 . .
C C19 0.7785(2) 0.46486(11) 0.7432(2) 0.0460(5) Uani d 1 . .
H H19 0.8041 0.4209 0.7804 0.055 Uiso calc 1 . .
C C20 0.7852(2) 0.52363(11) 0.8236(2) 0.0430(5) Uani d 1 . .
H H20 0.8169 0.5195 0.9155 0.052 Uiso calc 1 . .
C C21 0.7461(2) 0.58883(10) 0.7711(2) 0.0368(5) Uani d 1 . .
H H21 0.7502 0.6286 0.8268 0.044 Uiso calc 1 . .
N N1 0.17339(18) 0.68897(9) 0.04742(17) 0.0402(4) Uani d 1 . .
N N2 0.70582(17) 0.72116(8) 0.64143(16) 0.0331(4) Uani d 1 . .
N N3 0.65750(17) 0.66057(8) 0.57930(16) 0.0346(4) Uani d 1 . .
O O1 0.27593(18) 0.85888(7) 0.16369(15) 0.0524(4) Uani d 1 . .
S S1 0.05109(6) 0.80275(3) -0.03886(6) 0.04908(19) Uani d 1 . .

loop_
_atom_site_aniso_label
_atom_site_aniso_U_11
_atom_site_aniso_U_22
_atom_site_aniso_U_33
_atom_site_aniso_U_12
_atom_site_aniso_U_13
_atom_site_aniso_U_23
C1 0.0378(11) 0.0392(12) 0.0279(10) 0.0014(9) -0.0039(9) 0.0013(8)
C2 0.0328(10) 0.0415(11) 0.0265(10) -0.0015(8) -0.0045(8) 0.0049(8)
C3 0.0501(13) 0.0512(13) 0.0395(13) -0.0160(11) -0.0110(10) 0.0025(10)
C4 0.0437(13) 0.0643(15) 0.0406(13) -0.0163(11) -0.0145(10) 0.0100(11)
C5 0.0363(10) 0.0367(11) 0.0287(10) 0.0006(8) -0.0046(8) -0.0002(8)
C6 0.0366(11) 0.0390(11) 0.0287(10) 0.0005(8) -0.0028(9) 0.0028(8)
C7 0.0315(10) 0.0399(11) 0.0273(10) -0.0008(8) -0.0053(8) 0.0000(8)
C8 0.0284(9) 0.0375(11) 0.0265(10) 0.0008(8) -0.0006(8) 0.0003(8)
C9 0.0387(11) 0.0428(12) 0.0304(11) -0.0017(9) -0.0091(9) -0.0023(9)
C10 0.0329(10) 0.0375(11) 0.0243(9) -0.0009(8) -0.0031(8) 0.0022(8)
C11 0.0333(11) 0.0452(12) 0.0332(11) 0.0022(9) -0.0037(9) 0.0018(9)
C12 0.0494(13) 0.0415(12) 0.0405(12) 0.0103(10) 0.0022(10) 0.0027(10)
C13 0.0605(15) 0.0383(12) 0.0414(13) -0.0072(10) 0.0023(11) -0.0039(10)
C14 0.0422(12) 0.0509(13) 0.0455(13) -0.0087(10) -0.0063(10) -0.0054(11)
C15 0.0339(11) 0.0428(12) 0.0387(12) 0.0018(9) -0.0054(9) 0.0006(9)
C16 0.0319(10) 0.0370(11) 0.0329(11) 0.0023(8) -0.0027(8) 0.0000(8)
C17 0.0585(14) 0.0443(13) 0.0355(12) 0.0063(11) -0.0076(11) -0.0071(10)
C18 0.0562(14) 0.0394(12) 0.0549(15) 0.0064(11) -0.0044(12) -0.0097(11)
C19 0.0418(12) 0.0362(12) 0.0584(15) 0.0019(9) -0.0039(11) 0.0052(10)
C20 0.0422(12) 0.0475(13) 0.0375(12) -0.0017(10) -0.0058(10) 0.0091(10)
C21 0.0383(11) 0.0391(11) 0.0317(11) -0.0005(9) -0.0034(9) -0.0016(9)
N1 0.0417(10) 0.0415(10) 0.0350(10) -0.0047(8) -0.0079(8) 0.0026(8)
N2 0.0339(9) 0.0344(9) 0.0294(9) 0.0003(7) -0.0051(7) -0.0020(7)
N3 0.0372(9) 0.0365(9) 0.0284(9) 0.0006(7) -0.0064(7) -0.0031(7)
O1 0.0707(11) 0.0368(9) 0.0453(9) 0.0022(7) -0.0176(8) 0.0020(7)
S1 0.0457(3) 0.0520(4) 0.0454(3) 0.0003(3) -0.0178(3) 0.0110(3)

loop_
_atom_type_symbol
_atom_type_description
_atom_type_scat_dispersion_real
_atom_type_scat_dispersion_imag
_atom_type_scat_source
C C 0.0033 0.0016 'International Tables Vol C Tables 4.2.6.8 and 6.1.1.4'
H H 0.0000 0.0000 'International Tables Vol C Tables 4.2.6.8 and 6.1.1.4'
N N 0.0061 0.0033 'International Tables Vol C Tables 4.2.6.8 and 6.1.1.4'
O O 0.0106 0.0060 'International Tables Vol C Tables 4.2.6.8 and 6.1.1.4'
S S 0.1246 0.1234 'International Tables Vol C Tables 4.2.6.8 and 6.1.1.4'

loop_
_geom_angle_atom_site_label_1
_geom_angle_atom_site_label_2
_geom_angle_atom_site_label_3
_geom_angle_site_symmetry_1
_geom_angle_site_symmetry_3
_geom_angle
_geom_angle_publ_flag
O1 C1 C5 . . 124.01(18) ?
O1 C1 C2 . . 119.07(17) ?
C5 C1 C2 . . 116.91(17) ?
N1 C2 C1 . . 125.29(17) ?
N1 C2 S1 . . 114.98(14) ?
C1 C2 S1 . . 119.70(15) ?
C4 C3 N1 . . 116.0(2) ?
C4 C3 H3 . . 122.0 ?
N1 C3 H3 . . 122.0 ?
C3 C4 S1 . . 110.21(17) ?
C3 C4 H4 . . 124.9 ?
S1 C4 H4 . . 124.9 ?
C6 C5 C1 . . 121.15(19) ?
C6 C5 H5 . . 119.4 ?
C1 C5 H5 . . 119.4 ?
C5 C6 C7 . . 125.23(19) ?
C5 C6 H6 . . 117.4 ?
C7 C6 H6 . . 117.4 ?
C9 C7 C8 . . 104.15(16) ?
C9 C7 C6 . . 126.98(18) ?
C8 C7 C6 . . 128.87(18) ?
N2 C8 C7 . . 111.06(17) ?
N2 C8 C10 . . 118.81(16) ?
C7 C8 C10 . . 130.13(17) ?
N3 C9 C7 . . 107.91(17) ?
N3 C9 H9 . . 126.0 ?
C7 C9 H9 . . 126.0 ?
C15 C10 C11 . . 118.33(18) ?
C15 C10 C8 . . 119.95(17) ?
C11 C10 C8 . . 121.69(17) ?
C12 C11 C10 . . 120.31(19) ?
C12 C11 H11 . . 119.8 ?
C10 C11 H11 . . 119.8 ?
C13 C12 C11 . . 120.6(2) ?
C13 C12 H12 . . 119.7 ?
C11 C12 H12 . . 119.7 ?
C12 C13 C14 . . 119.6(2) ?
C12 C13 H13 . . 120.2 ?
C14 C13 H13 . . 120.2 ?
C15 C14 C13 . . 119.9(2) ?
C15 C14 H14 . . 120.0 ?
C13 C14 H14 . . 120.0 ?
C14 C15 C10 . . 121.2(2) ?
C14 C15 H15 . . 119.4 ?
C10 C15 H15 . . 119.4 ?
C17 C16 C21 . . 120.48(19) ?
C17 C16 N3 . . 119.78(18) ?
C21 C16 N3 . . 119.73(17) ?
C16 C17 C18 . . 119.9(2) ?
C16 C17 H17 . . 120.1 ?
C18 C17 H17 . . 120.1 ?
C19 C18 C17 . . 120.2(2) ?
C19 C18 H18 . . 119.9 ?
C17 C18 H18 . . 119.9 ?
C18 C19 C20 . . 119.5(2) ?
C18 C19 H19 . . 120.2 ?
C20 C19 H19 . . 120.2 ?
C19 C20 C21 . . 121.1(2) ?
C19 C20 H20 . . 119.4 ?
C21 C20 H20 . . 119.4 ?
C16 C21 C20 . . 118.71(19) ?
C16 C21 H21 . . 120.6 ?
C20 C21 H21 . . 120.6 ?
C2 N1 C3 . . 109.66(18) ?
C8 N2 N3 . . 105.17(15) ?
C9 N3 N2 . . 111.72(16) ?
C9 N3 C16 . . 127.74(16) ?
N2 N3 C16 . . 120.41(15) ?
C4 S1 C2 . . 89.14(10) ?

loop_
_geom_bond_atom_site_label_1
_geom_bond_atom_site_label_2
_geom_bond_site_symmetry_2
_geom_bond_distance
_geom_bond_publ_flag
C1 O1 . 1.225(2) ?
C1 C5 . 1.464(3) ?
C1 C2 . 1.488(3) ?
C2 N1 . 1.310(3) ?
C2 S1 . 1.7235(19) ?
C3 C4 . 1.356(3) ?
C3 N1 . 1.366(3) ?
C3 H3 . 0.9400 ?
C4 S1 . 1.698(2) ?
C4 H4 . 0.9400 ?
C5 C6 . 1.341(3) ?
C5 H5 . 0.9400 ?
C6 C7 . 1.446(3) ?
C6 H6 . 0.9400 ?
C7 C9 . 1.382(3) ?
C7 C8 . 1.430(2) ?
C8 N2 . 1.334(2) ?
C8 C10 . 1.478(3) ?
C9 N3 . 1.348(2) ?
C9 H9 . 0.9400 ?
C10 C15 . 1.393(3) ?
C10 C11 . 1.397(3) ?
C11 C12 . 1.389(3) ?
C11 H11 . 0.9400 ?
C12 C13 . 1.381(3) ?
C12 H12 . 0.9400 ?
C13 C14 . 1.387(3) ?
C13 H13 . 0.9400 ?
C14 C15 . 1.383(3) ?
C14 H14 . 0.9400 ?
C15 H15 . 0.9400 ?
C16 C17 . 1.383(3) ?
C16 C21 . 1.386(3) ?
C16 N3 . 1.429(2) ?
C17 C18 . 1.384(3) ?
C17 H17 . 0.9400 ?
C18 C19 . 1.377(3) ?
C18 H18 . 0.9400 ?
C19 C20 . 1.379(3) ?
C19 H19 . 0.9400 ?
C20 C21 . 1.388(3) ?
C20 H20 . 0.9400 ?
C21 H21 . 0.9400 ?
N2 N3 . 1.370(2) ?

loop_
_geom_hbond_atom_site_label_D
_geom_hbond_atom_site_label_H
_geom_hbond_atom_site_label_A
_geom_hbond_site_symmetry_A
_geom_hbond_distance_DH
_geom_hbond_distance_HA
_geom_hbond_distance_DA
_geom_hbond_angle_DHA
C18 H18 O1 2_645 0.94 2.56 3.451(3) 158
C4 H4 N2 1_454 0.94 2.54 3.473(3) 172
C13 H13 O1 3_676 0.94 2.41 3.321(3) 162

loop_
_geom_torsion_atom_site_label_1
_geom_torsion_atom_site_label_2
_geom_torsion_atom_site_label_3
_geom_torsion_atom_site_label_4
_geom_torsion_site_symmetry_1
_geom_torsion_site_symmetry_2
_geom_torsion_site_symmetry_3
_geom_torsion_site_symmetry_4
_geom_torsion
_geom_torsion_publ_flag
O1 C1 C2 N1 . . . . 170.4(2) ?
C5 C1 C2 N1 . . . . -10.0(3) ?
O1 C1 C2 S1 . . . . -7.2(3) ?
C5 C1 C2 S1 . . . . 172.39(15) ?
N1 C3 C4 S1 . . . . 0.3(3) ?
O1 C1 C5 C6 . . . . -1.0(3) ?
C2 C1 C5 C6 . . . . 179.36(19) ?
C1 C5 C6 C7 . . . . 179.25(19) ?
C5 C6 C7 C9 . . . . 6.8(3) ?
C5 C6 C7 C8 . . . . -173.9(2) ?
C9 C7 C8 N2 . . . . -0.1(2) ?
C6 C7 C8 N2 . . . . -179.51(19) ?
C9 C7 C8 C10 . . . . -179.0(2) ?
C6 C7 C8 C10 . . . . 1.5(3) ?
C8 C7 C9 N3 . . . . 0.2(2) ?
C6 C7 C9 N3 . . . . 179.63(19) ?
N2 C8 C10 C15 . . . . 38.3(3) ?
C7 C8 C10 C15 . . . . -142.9(2) ?
N2 C8 C10 C11 . . . . -139.93(19) ?
C7 C8 C10 C11 . . . . 38.9(3) ?
C15 C10 C11 C12 . . . . 0.8(3) ?
C8 C10 C11 C12 . . . . 179.01(18) ?
C10 C11 C12 C13 . . . . -0.6(3) ?
C11 C12 C13 C14 . . . . -0.2(3) ?
C12 C13 C14 C15 . . . . 0.9(3) ?
C13 C14 C15 C10 . . . . -0.8(3) ?
C11 C10 C15 C14 . . . . -0.1(3) ?
C8 C10 C15 C14 . . . . -178.33(19) ?
C21 C16 C17 C18 . . . . 0.4(3) ?
N3 C16 C17 C18 . . . . -178.6(2) ?
C16 C17 C18 C19 . . . . -0.1(4) ?
C17 C18 C19 C20 . . . . -0.5(4) ?
C18 C19 C20 C21 . . . . 0.8(3) ?
C17 C16 C21 C20 . . . . -0.1(3) ?
N3 C16 C21 C20 . . . . 178.92(18) ?
C19 C20 C21 C16 . . . . -0.5(3) ?
C1 C2 N1 C3 . . . . -177.27(19) ?
S1 C2 N1 C3 . . . . 0.4(2) ?
C4 C3 N1 C2 . . . . -0.5(3) ?
C7 C8 N2 N3 . . . . 0.0(2) ?
C10 C8 N2 N3 . . . . 179.03(16) ?
C7 C9 N3 N2 . . . . -0.2(2) ?
C7 C9 N3 C16 . . . . 175.49(18) ?
C8 N2 N3 C9 . . . . 0.2(2) ?
C8 N2 N3 C16 . . . . -175.91(17) ?
C17 C16 N3 C9 . . . . 26.8(3) ?
C21 C16 N3 C9 . . . . -152.2(2) ?
C17 C16 N3 N2 . . . . -157.79(19) ?
C21 C16 N3 N2 . . . . 23.2(3) ?
C3 C4 S1 C2 . . . . -0.04(19) ?
N1 C2 S1 C4 . . . . -0.24(17) ?
C1 C2 S1 C4 . . . . 177.61(18) ?
